data_4087999
loop_
_publ_author_name
'Wendel, Daniel'
'Eisenreich, Wolfgang'
'Jandl, Christian'
'P\"othig, Alexander'
'Rieger, Bernhard'

_publ_section_title
;
 Reactivity of an Acyclic Silylsilylene toward Ethylene: Migratory
 Insertion into the Si--Si Bond
;
_journal_issue 1
_journal_name_full Organometallics
_journal_page_first 1
_journal_paper_doi 10.1021/acs.organomet.5b00797
_journal_volume 35
_journal_year 2015
_chemical_compound_source 'see text'
_chemical_formula_moiety 'C26 H57 N Si6'
_chemical_formula_sum 'C26 H57 N Si6'
_chemical_formula_weight 552.27
_space_group_IT_number 2
_space_group_name_Hall '-P 1'
_space_group_name_H-M_alt 'P -1'
_symmetry_cell_setting triclinic
_symmetry_Int_Tables_number 2
_symmetry_space_group_name_Hall '-P 1'
_symmetry_space_group_name_H-M 'P -1'
_atom_sites_solution_hydrogens geom
_cell_angle_alpha 101.921(3)
_cell_angle_beta 90.777(3)
_cell_angle_gamma 112.977(3)
_cell_formula_units_Z 2
_cell_length_a 9.8837(6)
_cell_length_b 12.1135(8)
_cell_length_c 15.9823(10)
_cell_measurement_reflns_used 9955
_cell_measurement_temperature 123
_cell_measurement_theta_max 28.3526
_cell_measurement_theta_min 2.5235
_cell_volume 1714.24(19)
_computing_cell_refinement 'SAINT (Bruker, 2012)'
_computing_data_collection 'APEX II Control Software (Bruker, 2013)'
_computing_data_reduction 'SAINT (Bruker, 2012)'
_computing_molecular_graphics 'PLATON (Spek, 2011)'
_computing_publication_material 'PLATON (Spek, 2011), enCIFer (Allen, 2004)'
_computing_structure_refinement 'SHELXL2014 (Sheldrick, 2014), SHELXLE (Huebschle, 2011)'
_computing_structure_solution 'SHELXS97 (Sheldrick, 1997)'
_diffrn_ambient_temperature 123
_diffrn_detector ' CCD plate '
_diffrn_detector_area_resol_mean 16
_diffrn_measured_fraction_theta_full 1.000
_diffrn_measured_fraction_theta_max 0.999
_diffrn_measurement_device ' \k-geometry diffractometer '
_diffrn_measurement_device_type ' Bruker APEX-II CCD '
_diffrn_measurement_method ' phi- and omega-rotation '
_diffrn_radiation_monochromator 'MONTEL optic'
_diffrn_radiation_probe x-ray
_diffrn_radiation_source 'rotating anode FR591'
_diffrn_radiation_type MoK\a
_diffrn_radiation_wavelength 0.71073
_diffrn_reflns_av_R_equivalents 0.0433
_diffrn_reflns_av_sigmaI/netI 0.0261
_diffrn_reflns_limit_h_max 13
_diffrn_reflns_limit_h_min -13
_diffrn_reflns_limit_k_max 16
_diffrn_reflns_limit_k_min -16
_diffrn_reflns_limit_l_max 21
_diffrn_reflns_limit_l_min -21
_diffrn_reflns_number 63371
_diffrn_reflns_reduction_process
;
;
_diffrn_reflns_theta_full 25.24
_diffrn_reflns_theta_max 28.28
_diffrn_reflns_theta_min 1.88
_exptl_absorpt_coefficient_mu 0.258
_exptl_absorpt_correction_T_max 0.7457
_exptl_absorpt_correction_T_min 0.6775
_exptl_absorpt_correction_type multi-scan
_exptl_absorpt_process_details 'SADABS, Bruker, 2008b'
_exptl_crystal_colour colourless
_exptl_crystal_density_diffrn 1.070
_exptl_crystal_density_method 'Not Measured'
_exptl_crystal_description fragment
_exptl_crystal_F_000 608
_exptl_crystal_size_max 0.281
_exptl_crystal_size_mid 0.187
_exptl_crystal_size_min 0.152
_refine_diff_density_max 0.835
_refine_diff_density_min -0.405
_refine_diff_density_rms 0.057
_refine_ls_extinction_method none
_refine_ls_goodness_of_fit_ref 1.047
_refine_ls_hydrogen_treatment constr
_refine_ls_matrix_type full
_refine_ls_number_parameters 314
_refine_ls_number_reflns 8501
_refine_ls_number_restraints 0
_refine_ls_restrained_S_all 1.047
_refine_ls_R_factor_all 0.0464
_refine_ls_R_factor_gt 0.0383
_refine_ls_shift/su_max 0.000
_refine_ls_shift/su_mean 0.000
_refine_ls_structure_factor_coef Fsqd
_refine_ls_weighting_details 'W=1/[\S^2^(FO^2^)+(0.0513P)^2^+0.8045P] WHERE P=(FO^2^+2FC^2^)/3'
_refine_ls_weighting_scheme calc
_refine_ls_wR_factor_gt 0.0989
_refine_ls_wR_factor_ref 0.1038
_reflns_number_gt 7260
_reflns_number_total 8501
_reflns_threshold_expression i>2\s(i)
_cod_data_source_file om5b00797_si_001.cif
_cod_data_source_block Compound_1
_cod_database_code 4087999

loop_
_symmetry_equiv_pos_site_id
_symmetry_equiv_pos_as_xyz
1 x,y,z
2 -x,-y,-z

loop_
_atom_site_aniso_label
_atom_site_aniso_U_11
_atom_site_aniso_U_22
_atom_site_aniso_U_33
_atom_site_aniso_U_23
_atom_site_aniso_U_13
_atom_site_aniso_U_12
Si1 0.0201(2) 0.0180(2) 0.0147(2) 0.0027(1) 0.0009(1) 0.0091(2)
Si2 0.0196(2) 0.0179(2) 0.0173(2) 0.0053(1) 0.0047(1) 0.0091(2)
Si3 0.0303(2) 0.0265(2) 0.0233(2) 0.0113(2) 0.0120(2) 0.0154(2)
Si4 0.0279(2) 0.0272(2) 0.0309(2) 0.0091(2) 0.0074(2) 0.0183(2)
Si5 0.0242(2) 0.0242(2) 0.0243(2) 0.0012(2) 0.0033(2) 0.0048(2)
Si6 0.0224(2) 0.0189(2) 0.0245(2) 0.0066(2) 0.0055(2) 0.0059(2)
N1 0.0183(5) 0.0165(6) 0.0189(6) 0.0028(4) 0.0008(4) 0.0058(4)
C1 0.0475(10) 0.0253(8) 0.0267(8) 0.0027(6) -0.0143(7) 0.0136(7)
C2 0.0558(11) 0.0256(8) 0.0184(7) 0.0045(6) 0.0077(7) 0.0115(8)
C3 0.0724(16) 0.104(2) 0.0538(13) 0.0437(14) 0.0415(12) 0.0696(16)
C4 0.0667(14) 0.0563(13) 0.0217(9) 0.0089(9) 0.0095(9) 0.0116(11)
C5 0.0597(12) 0.0308(9) 0.0451(11) 0.0191(8) 0.0263(9) 0.0173(9)
C6 0.0411(10) 0.0487(11) 0.0503(11) 0.0232(9) 0.0060(8) 0.0295(9)
C7 0.0317(9) 0.0527(12) 0.0670(13) 0.0299(10) 0.0244(9) 0.0255(9)
C8 0.0640(14) 0.0520(13) 0.0615(14) -0.0103(11) -0.0007(11) 0.0438(12)
C9 0.0402(9) 0.0300(9) 0.0242(8) -0.0009(7) 0.0033(7) 0.0142(7)
C10 0.0260(9) 0.0870(17) 0.0396(11) -0.0108(11) -0.0017(8) 0.0220(10)
C11 0.0807(17) 0.0266(10) 0.0464(12) 0.0082(9) -0.0018(11) -0.0088(10)
C12 0.0403(10) 0.0234(8) 0.0394(10) 0.0026(7) 0.0024(8) -0.0001(7)
C13 0.0336(9) 0.0384(10) 0.0525(11) 0.0209(9) 0.0229(8) 0.0156(8)
C14 0.0461(10) 0.0281(9) 0.0382(10) 0.0171(7) 0.0017(8) 0.0107(8)
C15 0.0209(7) 0.0160(6) 0.0215(7) 0.0038(5) 0.0016(5) 0.0050(5)
C16 0.0255(7) 0.0174(7) 0.0246(7) 0.0010(6) 0.0071(6) 0.0070(6)
C17 0.0361(9) 0.0301(9) 0.0307(8) 0.0015(7) 0.0119(7) 0.0155(7)
C18 0.0508(11) 0.0358(9) 0.0211(8) -0.0003(7) 0.0103(7) 0.0160(8)
C19 0.0444(10) 0.0359(9) 0.0183(7) 0.0008(7) -0.0018(7) 0.0136(8)
C20 0.0317(8) 0.0233(7) 0.0193(7) 0.0023(6) 0.0008(6) 0.0080(6)
C21 0.0232(7) 0.0233(7) 0.0350(8) 0.0061(6) 0.0057(6) 0.0128(6)
C22 0.0242(8) 0.0390(10) 0.0476(11) 0.0116(8) 0.0005(7) 0.0106(7)
C23 0.0481(11) 0.0330(10) 0.0569(12) 0.0129(9) 0.0083(9) 0.0259(9)
C24 0.0293(8) 0.0377(9) 0.0249(8) 0.0057(7) -0.0064(6) 0.0109(7)
C25 0.0362(10) 0.0537(13) 0.0591(14) -0.0036(10) -0.0194(9) 0.0135(9)
C26 0.0396(10) 0.0455(11) 0.0570(13) 0.0087(9) 0.0018(9) 0.0243(9)

loop_
_atom_site_label
_atom_site_type_symbol
_atom_site_thermal_displace_type
_atom_site_fract_x
_atom_site_fract_y
_atom_site_fract_z
_atom_site_occupancy
_atom_site_U_iso_or_equiv
_atom_site_calc_flag
_atom_site_refinement_flags
Si1 Si Uani 0.21843(4) 0.42241(4) 0.32364(2) 1.000 0.0174(1) d .
Si2 Si Uani 0.29413(4) 0.61179(3) 0.28409(2) 1.000 0.0176(1) d .
Si3 Si Uani 0.40210(5) 0.63578(4) 0.15427(3) 1.000 0.0245(1) d .
Si4 Si Uani 0.09169(5) 0.67160(4) 0.29720(3) 1.000 0.0260(1) d .
Si5 Si Uani 0.48759(5) 0.74761(4) 0.39314(3) 1.000 0.0265(1) d .
Si6 Si Uani -0.01153(4) 0.15685(4) 0.29999(3) 1.000 0.0224(1) d .
N1 N Uani 0.11407(13) 0.27677(11) 0.25850(7) 1.000 0.0185(3) d .
C1 C Uani 0.3331(2) 0.42777(16) 0.41806(11) 1.000 0.0342(5) d .
C2 C Uani 0.1852(2) 0.43938(16) 0.43811(10) 1.000 0.0349(5) d .
C3 C Uani 0.5591(3) 0.5878(3) 0.14412(15) 1.000 0.0615(10) d .
C4 C Uani 0.2720(3) 0.5472(2) 0.05502(12) 1.000 0.0524(7) d .
C5 C Uani 0.4658(2) 0.80170(17) 0.15070(13) 1.000 0.0436(6) d .
C6 C Uani 0.0381(2) 0.70885(19) 0.19691(13) 1.000 0.0412(6) d .
C7 C Uani -0.0712(2) 0.5458(2) 0.32541(15) 1.000 0.0450(7) d .
C8 C Uani 0.1343(3) 0.8123(2) 0.38532(16) 1.000 0.0564(8) d .
C9 C Uani 0.4428(2) 0.75130(16) 0.50689(10) 1.000 0.0326(5) d .
C10 C Uani 0.6559(2) 0.7122(2) 0.38168(14) 1.000 0.0552(7) d .
C11 C Uani 0.5442(3) 0.91059(19) 0.38273(15) 1.000 0.0610(8) d .
C12 C Uani -0.0838(2) 0.01282(16) 0.21354(12) 1.000 0.0392(5) d .
C13 C Uani -0.1658(2) 0.19838(18) 0.34003(13) 1.000 0.0393(6) d .
C14 C Uani 0.0745(2) 0.11908(17) 0.38883(12) 1.000 0.0373(6) d .
C15 C Uani 0.15297(15) 0.24579(13) 0.17302(9) 1.000 0.0203(4) d .
C16 C Uani 0.28414(16) 0.22601(13) 0.16031(10) 1.000 0.0236(4) d .
C17 C Uani 0.3212(2) 0.20309(16) 0.07652(11) 1.000 0.0324(5) d .
C18 C Uani 0.2306(2) 0.19389(17) 0.00678(11) 1.000 0.0374(5) d .
C19 C Uani 0.0981(2) 0.20503(17) 0.01929(10) 1.000 0.0346(5) d .
C20 C Uani 0.05549(18) 0.23107(14) 0.10126(10) 1.000 0.0262(4) d .
C21 C Uani 0.37845(17) 0.22081(14) 0.23335(11) 1.000 0.0261(4) d .
C22 C Uani 0.53487(18) 0.32179(17) 0.24771(13) 1.000 0.0374(6) d .
C23 C Uani 0.3848(2) 0.09375(17) 0.21919(14) 1.000 0.0425(6) d .
C24 C Uani -0.08890(18) 0.24464(16) 0.11200(11) 1.000 0.0318(5) d .
C25 C Uani -0.2162(2) 0.1489(2) 0.04610(15) 1.000 0.0540(7) d .
C26 C Uani -0.0728(2) 0.37292(19) 0.10764(15) 1.000 0.0456(7) d .
H1A H Uiso 0.34100 0.35010 0.42250 1.000 0.0410 c RU
H1B H Uiso 0.42530 0.50250 0.43790 1.000 0.0410 c RU
H2A H Uiso 0.19120 0.52090 0.46970 1.000 0.0420 c RU
H2B H Uiso 0.10690 0.36850 0.45430 1.000 0.0420 c RU
H3A H Uiso 0.52380 0.49990 0.14350 1.000 0.0920 c RU
H3B H Uiso 0.63440 0.63570 0.19300 1.000 0.0920 c RU
H3C H Uiso 0.60210 0.60250 0.09050 1.000 0.0920 c RU
H4A H Uiso 0.32190 0.56840 0.00440 1.000 0.0790 c RU
H4B H Uiso 0.18550 0.56800 0.05740 1.000 0.0790 c RU
H4C H Uiso 0.24030 0.45870 0.05110 1.000 0.0790 c RU
H5A H Uiso 0.48620 0.81060 0.09210 1.000 0.0650 c RU
H5B H Uiso 0.55600 0.85060 0.19010 1.000 0.0650 c RU
H5C H Uiso 0.38850 0.83080 0.16810 1.000 0.0650 c RU
H6A H Uiso 0.00550 0.63520 0.14970 1.000 0.0620 c RU
H6B H Uiso 0.12340 0.77450 0.18200 1.000 0.0620 c RU
H6C H Uiso -0.04260 0.73630 0.20660 1.000 0.0620 c RU
H7A H Uiso -0.15630 0.56830 0.32720 1.000 0.0670 c RU
H7B H Uiso -0.04760 0.53410 0.38180 1.000 0.0670 c RU
H7C H Uiso -0.09490 0.46900 0.28190 1.000 0.0670 c RU
H8A H Uiso 0.21510 0.88210 0.37130 1.000 0.0850 c RU
H8B H Uiso 0.16380 0.79760 0.43940 1.000 0.0850 c RU
H8C H Uiso 0.04630 0.83070 0.39140 1.000 0.0850 c RU
H9A H Uiso 0.35600 0.77110 0.51490 1.000 0.0490 c RU
H9B H Uiso 0.52710 0.81420 0.54610 1.000 0.0490 c RU
H9C H Uiso 0.42180 0.67060 0.51920 1.000 0.0490 c RU
H10A H Uiso 0.62950 0.62560 0.38230 1.000 0.0830 c RU
H10B H Uiso 0.73140 0.76500 0.42950 1.000 0.0830 c RU
H10C H Uiso 0.69470 0.72760 0.32720 1.000 0.0830 c RU
H11A H Uiso 0.57460 0.91700 0.32520 1.000 0.0910 c RU
H11B H Uiso 0.62700 0.96530 0.42610 1.000 0.0910 c RU
H11C H Uiso 0.46070 0.93460 0.39150 1.000 0.0910 c RU
H12A H Uiso -0.14410 0.02190 0.16840 1.000 0.0590 c RU
H12B H Uiso -0.14430 -0.05650 0.23770 1.000 0.0590 c RU
H12C H Uiso -0.00080 -0.00280 0.18900 1.000 0.0590 c RU
H13A H Uiso -0.23310 0.18940 0.29110 1.000 0.0590 c RU
H13B H Uiso -0.12560 0.28390 0.37340 1.000 0.0590 c RU
H13C H Uiso -0.21990 0.14360 0.37670 1.000 0.0590 c RU
H14A H Uiso 0.00060 0.04840 0.40630 1.000 0.0560 c RU
H14B H Uiso 0.11100 0.19030 0.43800 1.000 0.0560 c RU
H14C H Uiso 0.15700 0.09870 0.36880 1.000 0.0560 c RU
H17 H Uiso 0.41110 0.19360 0.06730 1.000 0.0390 c RU
H18 H Uiso 0.25920 0.18000 -0.04960 1.000 0.0450 c RU
H19 H Uiso 0.03420 0.19460 -0.02930 1.000 0.0420 c RU
H21 H Uiso 0.33020 0.23300 0.28710 1.000 0.0310 c RU
H22A H Uiso 0.58340 0.31470 0.19500 1.000 0.0560 c RU
H22B H Uiso 0.59140 0.31270 0.29470 1.000 0.0560 c RU
H22C H Uiso 0.53000 0.40270 0.26260 1.000 0.0560 c RU
H23A H Uiso 0.28410 0.02960 0.20910 1.000 0.0640 c RU
H23B H Uiso 0.43630 0.08900 0.27030 1.000 0.0640 c RU
H23C H Uiso 0.43790 0.08160 0.16920 1.000 0.0640 c RU
H24 H Uiso -0.11650 0.23290 0.17050 1.000 0.0380 c RU
H25A H Uiso -0.19990 0.16650 -0.01090 1.000 0.0810 c RU
H25B H Uiso -0.30980 0.15260 0.06260 1.000 0.0810 c RU
H25C H Uiso -0.22030 0.06630 0.04460 1.000 0.0810 c RU
H26A H Uiso -0.04930 0.38600 0.05010 1.000 0.0680 c RU
H26B H Uiso 0.00700 0.43410 0.15060 1.000 0.0680 c RU
H26C H Uiso -0.16560 0.38170 0.11940 1.000 0.0680 c RU

loop_
_atom_type_symbol
_atom_type_description
_atom_type_scat_dispersion_real
_atom_type_scat_dispersion_imag
_atom_type_scat_source
C C 0.0033 0.0016 ' International Tables Vol C Tables 4.2.6.8 and 6.1.1.4'
H H 0.0000 0.0000 ' International Tables Vol C Tables 4.2.6.8 and 6.1.1.4'
N N 0.0061 0.0033 ' International Tables Vol C Tables 4.2.6.8 and 6.1.1.4'
Si Si 0.0817 0.0704 ' International Tables Vol C Tables 4.2.6.8 and 6.1.1.4'

loop_
_geom_angle_atom_site_label_1
_geom_angle_atom_site_label_2
_geom_angle_atom_site_label_3
_geom_angle
_geom_angle_publ_flag
Si2 Si1 N1 126.88(4) yes
Si2 Si1 C1 113.13(6) yes
Si2 Si1 C2 111.10(6) yes
N1 Si1 C1 116.60(7) yes
N1 Si1 C2 114.54(7) yes
C1 Si1 C2 49.71(9) yes
Si1 Si2 Si3 120.18(2) yes
Si1 Si2 Si4 106.57(2) yes
Si1 Si2 Si5 103.45(2) yes
Si3 Si2 Si4 112.98(2) yes
Si3 Si2 Si5 104.09(2) yes
Si4 Si2 Si5 108.70(2) yes
Si2 Si3 C3 112.73(8) yes
Si2 Si3 C4 114.37(8) yes
Si2 Si3 C5 107.75(7) yes
C3 Si3 C4 105.95(12) yes
C3 Si3 C5 110.11(13) yes
C4 Si3 C5 105.69(10) yes
Si2 Si4 C6 112.86(7) yes
Si2 Si4 C7 109.58(7) yes
Si2 Si4 C8 111.81(10) yes
C6 Si4 C7 109.42(10) yes
C6 Si4 C8 106.24(10) yes
C7 Si4 C8 106.69(11) yes
Si2 Si5 C9 116.31(6) yes
Si2 Si5 C10 110.85(7) yes
Si2 Si5 C11 110.07(8) yes
C9 Si5 C10 107.76(10) yes
C9 Si5 C11 104.60(10) yes
C10 Si5 C11 106.67(12) yes
N1 Si6 C12 108.89(7) yes
N1 Si6 C13 109.80(8) yes
N1 Si6 C14 113.58(8) yes
C12 Si6 C13 110.55(9) yes
C12 Si6 C14 105.15(9) yes
C13 Si6 C14 108.80(9) yes
Si1 N1 Si6 122.07(7) yes
Si1 N1 C15 118.76(10) yes
Si6 N1 C15 117.92(10) yes
Si1 C1 C2 65.05(10) yes
Si1 C2 C1 65.25(9) yes
N1 C15 C16 120.45(13) yes
N1 C15 C20 119.15(14) yes
C16 C15 C20 120.36(14) no
C15 C16 C17 118.23(15) no
C15 C16 C21 122.25(14) no
C17 C16 C21 119.39(16) no
C16 C17 C18 121.67(19) no
C17 C18 C19 119.70(17) no
C18 C19 C20 121.82(17) no
C15 C20 C19 117.97(17) no
C15 C20 C24 121.99(14) no
C19 C20 C24 120.04(16) no
C16 C21 C22 113.09(14) no
C16 C21 C23 110.79(14) no
C22 C21 C23 110.04(15) no
C20 C24 C25 113.38(15) no
C20 C24 C26 110.97(16) no
C25 C24 C26 109.36(16) no
Si1 C1 H1A 117.00 no
Si1 C1 H1B 117.00 no
C2 C1 H1A 117.00 no
C2 C1 H1B 117.00 no
H1A C1 H1B 114.00 no
Si1 C2 H2A 117.00 no
Si1 C2 H2B 117.00 no
C1 C2 H2A 117.00 no
C1 C2 H2B 117.00 no
H2A C2 H2B 114.00 no
Si3 C3 H3A 110.00 no
Si3 C3 H3B 109.00 no
Si3 C3 H3C 109.00 no
H3A C3 H3B 109.00 no
H3A C3 H3C 109.00 no
H3B C3 H3C 109.00 no
Si3 C4 H4A 109.00 no
Si3 C4 H4B 109.00 no
Si3 C4 H4C 109.00 no
H4A C4 H4B 109.00 no
H4A C4 H4C 109.00 no
H4B C4 H4C 109.00 no
Si3 C5 H5A 109.00 no
Si3 C5 H5B 109.00 no
Si3 C5 H5C 109.00 no
H5A C5 H5B 109.00 no
H5A C5 H5C 110.00 no
H5B C5 H5C 109.00 no
Si4 C6 H6A 109.00 no
Si4 C6 H6B 109.00 no
Si4 C6 H6C 109.00 no
H6A C6 H6B 109.00 no
H6A C6 H6C 109.00 no
H6B C6 H6C 109.00 no
Si4 C7 H7A 110.00 no
Si4 C7 H7B 109.00 no
Si4 C7 H7C 109.00 no
H7A C7 H7B 109.00 no
H7A C7 H7C 109.00 no
H7B C7 H7C 109.00 no
Si4 C8 H8A 109.00 no
Si4 C8 H8B 109.00 no
Si4 C8 H8C 109.00 no
H8A C8 H8B 109.00 no
H8A C8 H8C 110.00 no
H8B C8 H8C 110.00 no
Si5 C9 H9A 109.00 no
Si5 C9 H9B 110.00 no
Si5 C9 H9C 109.00 no
H9A C9 H9B 109.00 no
H9A C9 H9C 109.00 no
H9B C9 H9C 109.00 no
Si5 C10 H10A 109.00 no
Si5 C10 H10B 109.00 no
Si5 C10 H10C 109.00 no
H10A C10 H10B 110.00 no
H10A C10 H10C 110.00 no
H10B C10 H10C 109.00 no
Si5 C11 H11A 109.00 no
Si5 C11 H11B 109.00 no
Si5 C11 H11C 109.00 no
H11A C11 H11B 109.00 no
H11A C11 H11C 110.00 no
H11B C11 H11C 109.00 no
Si6 C12 H12A 109.00 no
Si6 C12 H12B 110.00 no
Si6 C12 H12C 109.00 no
H12A C12 H12B 110.00 no
H12A C12 H12C 109.00 no
H12B C12 H12C 109.00 no
Si6 C13 H13A 110.00 no
Si6 C13 H13B 110.00 no
Si6 C13 H13C 109.00 no
H13A C13 H13B 109.00 no
H13A C13 H13C 109.00 no
H13B C13 H13C 109.00 no
Si6 C14 H14A 109.00 no
Si6 C14 H14B 109.00 no
Si6 C14 H14C 109.00 no
H14A C14 H14B 109.00 no
H14A C14 H14C 109.00 no
H14B C14 H14C 109.00 no
C16 C17 H17 119.00 no
C18 C17 H17 119.00 no
C17 C18 H18 120.00 no
C19 C18 H18 120.00 no
C18 C19 H19 119.00 no
C20 C19 H19 119.00 no
C16 C21 H21 108.00 no
C22 C21 H21 108.00 no
C23 C21 H21 108.00 no
C21 C22 H22A 109.00 no
C21 C22 H22B 109.00 no
C21 C22 H22C 109.00 no
H22A C22 H22B 109.00 no
H22A C22 H22C 109.00 no
H22B C22 H22C 109.00 no
C21 C23 H23A 109.00 no
C21 C23 H23B 109.00 no
C21 C23 H23C 109.00 no
H23A C23 H23B 109.00 no
H23A C23 H23C 109.00 no
H23B C23 H23C 110.00 no
C20 C24 H24 108.00 no
C25 C24 H24 108.00 no
C26 C24 H24 108.00 no
C24 C25 H25A 110.00 no
C24 C25 H25B 109.00 no
C24 C25 H25C 109.00 no
H25A C25 H25B 110.00 no
H25A C25 H25C 109.00 no
H25B C25 H25C 109.00 no
C24 C26 H26A 109.00 no
C24 C26 H26B 109.00 no
C24 C26 H26C 110.00 no
H26A C26 H26B 109.00 no
H26A C26 H26C 109.00 no
H26B C26 H26C 109.00 no

loop_
_geom_bond_atom_site_label_1
_geom_bond_atom_site_label_2
_geom_bond_distance
_geom_bond_publ_flag
Si1 Si2 2.3439(6) yes
Si1 N1 1.7469(13) yes
Si1 C1 1.8498(19) yes
Si1 C2 1.8468(16) yes
Si2 Si3 2.3654(6) yes
Si2 Si4 2.3775(7) yes
Si2 Si5 2.3811(6) yes
Si3 C3 1.856(3) yes
Si3 C4 1.867(2) yes
Si3 C5 1.871(2) yes
Si4 C6 1.875(2) yes
Si4 C7 1.872(2) yes
Si4 C8 1.870(2) yes
Si5 C9 1.8726(17) yes
Si5 C10 1.876(2) yes
Si5 C11 1.875(2) yes
Si6 N1 1.7616(13) yes
Si6 C12 1.8622(19) yes
Si6 C13 1.865(2) yes
Si6 C14 1.868(2) yes
N1 C15 1.4388(18) yes
C1 C2 1.554(3) no
C15 C16 1.417(2) no
C15 C20 1.424(2) no
C16 C17 1.394(2) no
C16 C21 1.511(2) no
C17 C18 1.379(3) no
C18 C19 1.381(3) no
C19 C20 1.393(2) no
C20 C24 1.507(3) no
C21 C22 1.529(3) no
C21 C23 1.535(3) no
C24 C25 1.535(3) no
C24 C26 1.516(3) no
C1 H1A 0.9900 no
C1 H1B 0.9900 no
C2 H2A 0.9900 no
C2 H2B 0.9900 no
C3 H3A 0.9800 no
C3 H3B 0.9800 no
C3 H3C 0.9800 no
C4 H4A 0.9800 no
C4 H4B 0.9800 no
C4 H4C 0.9800 no
C5 H5A 0.9800 no
C5 H5B 0.9800 no
C5 H5C 0.9800 no
C6 H6A 0.9800 no
C6 H6B 0.9800 no
C6 H6C 0.9800 no
C7 H7A 0.9800 no
C7 H7B 0.9800 no
C7 H7C 0.9800 no
C8 H8A 0.9800 no
C8 H8B 0.9800 no
C8 H8C 0.9800 no
C9 H9A 0.9800 no
C9 H9B 0.9800 no
C9 H9C 0.9800 no
C10 H10A 0.9800 no
C10 H10B 0.9800 no
C10 H10C 0.9800 no
C11 H11A 0.9800 no
C11 H11B 0.9800 no
C11 H11C 0.9800 no
C12 H12A 0.9800 no
C12 H12B 0.9800 no
C12 H12C 0.9800 no
C13 H13A 0.9800 no
C13 H13B 0.9800 no
C13 H13C 0.9800 no
C14 H14A 0.9800 no
C14 H14B 0.9800 no
C14 H14C 0.9800 no
C17 H17 0.9500 no
C18 H18 0.9500 no
C19 H19 0.9500 no
C21 H21 1.0000 no
C22 H22A 0.9800 no
C22 H22B 0.9800 no
C22 H22C 0.9800 no
C23 H23A 0.9800 no
C23 H23B 0.9800 no
C23 H23C 0.9800 no
C24 H24 1.0000 no
C25 H25A 0.9800 no
C25 H25B 0.9800 no
C25 H25C 0.9800 no
C26 H26A 0.9800 no
C26 H26B 0.9800 no
C26 H26C 0.9800 no

loop_
_geom_torsion_atom_site_label_1
_geom_torsion_atom_site_label_2
_geom_torsion_atom_site_label_3
_geom_torsion_atom_site_label_4
_geom_torsion
_geom_torsion_publ_flag
N1 Si1 Si2 Si3 -47.30(7) no
N1 Si1 Si2 Si4 82.81(6) no
N1 Si1 Si2 Si5 -162.68(6) no
C1 Si1 Si2 Si3 111.01(7) no
C1 Si1 Si2 Si4 -118.89(7) no
C1 Si1 Si2 Si5 -4.37(7) no
C2 Si1 Si2 Si3 164.92(7) no
C2 Si1 Si2 Si4 -64.97(7) no
C2 Si1 Si2 Si5 49.55(7) no
Si2 Si1 N1 Si6 -147.10(6) no
Si2 Si1 N1 C15 45.93(14) no
C1 Si1 N1 Si6 55.25(12) no
C1 Si1 N1 C15 -111.72(13) no
C2 Si1 N1 Si6 -0.25(13) no
C2 Si1 N1 C15 -167.22(12) no
Si2 Si1 C1 C2 98.68(9) no
N1 Si1 C1 C2 -100.63(10) no
Si2 Si1 C2 C1 -103.00(9) no
N1 Si1 C2 C1 104.97(11) no
Si1 Si2 Si3 C3 -52.34(11) no
Si1 Si2 Si3 C4 68.78(9) no
Si1 Si2 Si3 C5 -174.04(7) no
Si4 Si2 Si3 C3 -179.56(11) no
Si4 Si2 Si3 C4 -58.44(9) no
Si4 Si2 Si3 C5 58.74(7) no
Si5 Si2 Si3 C3 62.70(11) no
Si5 Si2 Si3 C4 -176.18(9) no
Si5 Si2 Si3 C5 -59.00(7) no
Si1 Si2 Si4 C6 -127.04(7) no
Si1 Si2 Si4 C7 -4.83(8) no
Si1 Si2 Si4 C8 113.25(8) no
Si3 Si2 Si4 C6 7.06(8) no
Si3 Si2 Si4 C7 129.27(8) no
Si3 Si2 Si4 C8 -112.65(8) no
Si5 Si2 Si4 C6 122.06(8) no
Si5 Si2 Si4 C7 -115.74(8) no
Si5 Si2 Si4 C8 2.35(8) no
Si1 Si2 Si5 C9 -52.59(7) no
Si1 Si2 Si5 C10 70.94(8) no
Si1 Si2 Si5 C11 -171.28(10) no
Si3 Si2 Si5 C9 -178.96(7) no
Si3 Si2 Si5 C10 -55.43(8) no
Si3 Si2 Si5 C11 62.35(10) no
Si4 Si2 Si5 C9 60.39(7) no
Si4 Si2 Si5 C10 -176.09(8) no
Si4 Si2 Si5 C11 -58.31(10) no
C12 Si6 N1 Si1 -173.55(10) no
C12 Si6 N1 C15 -6.47(14) no
C13 Si6 N1 Si1 65.30(11) no
C13 Si6 N1 C15 -127.63(12) no
C14 Si6 N1 Si1 -56.76(12) no
C14 Si6 N1 C15 110.31(12) no
Si1 N1 C15 C16 70.64(17) no
Si1 N1 C15 C20 -111.51(14) no
Si6 N1 C15 C16 -96.88(15) no
Si6 N1 C15 C20 80.98(16) no
N1 C15 C16 C17 -176.43(14) no
N1 C15 C16 C21 7.6(2) no
C20 C15 C16 C17 5.7(2) no
C20 C15 C16 C21 -170.19(14) no
N1 C15 C20 C19 177.95(15) no
N1 C15 C20 C24 -1.2(2) no
C16 C15 C20 C19 -4.2(2) no
C16 C15 C20 C24 176.70(15) no
C15 C16 C17 C18 -3.0(3) no
C21 C16 C17 C18 173.08(16) no
C15 C16 C21 C22 -118.32(17) no
C15 C16 C21 C23 117.61(17) no
C17 C16 C21 C22 65.8(2) no
C17 C16 C21 C23 -58.3(2) no
C16 C17 C18 C19 -1.3(3) no
C17 C18 C19 C20 3.0(3) no
C18 C19 C20 C15 -0.2(3) no
C18 C19 C20 C24 178.92(17) no
C15 C20 C24 C25 -139.64(17) no
C15 C20 C24 C26 96.83(19) no
C19 C20 C24 C25 41.3(2) no
C19 C20 C24 C26 -82.3(2) no
